data_7200632
loop_
_publ_author_name
'Billing, David G.'
'Lemmerer, Andreas'

_publ_section_title
;
 Inorganic--organic hybrid materials incorporating primary cyclic
 ammonium cations: The lead bromide and chloride series
;
_journal_issue 8
_journal_name_full CrystEngComm
_journal_page_first 1549
_journal_paper_doi 10.1039/b819455f
_journal_volume 11
_journal_year 2009
_chemical_formula_moiety '2(C5 H12 N), Br4 Pb'
_chemical_formula_sum 'C10 H24 Br4 N2 Pb'
_chemical_formula_weight 699.14
_chemical_name_common bis(cyclopentylammonium)tetrabromoplumbate(ii)
_chemical_name_systematic
;
bis(cyclopentylammonium)tetrabromoplumbate(II)
;
_space_group_IT_number 14
_symmetry_cell_setting monoclinic
_symmetry_space_group_name_Hall '-P 2ybc'
_symmetry_space_group_name_H-M 'P 1 21/c 1'
_atom_sites_solution_hydrogens geom
_atom_sites_solution_primary direct
_atom_sites_solution_secondary difmap
_audit_conform_dict_location ftp://ftp.iucr.org/pub/cif_core.dic
_audit_conform_dict_name cif_core.dic
_audit_conform_dict_version 2.2
_audit_creation_date 2004-11-29T09:55:05-00:00
_audit_creation_method 'WinGX routine CIF_UPDATE'
_cell_angle_alpha 90
_cell_angle_beta 106.163(4)
_cell_angle_gamma 90
_cell_formula_units_Z 2
_cell_length_a 13.429(3)
_cell_length_b 7.9862(19)
_cell_length_c 8.800(2)
_cell_measurement_reflns_used 967
_cell_measurement_temperature 173(2)
_cell_measurement_theta_max 28.265
_cell_measurement_theta_min 3.159
_cell_volume 906.5(4)
_computing_cell_refinement 'Bruker SAINT+ (Bruker, 1999)'
_computing_data_collection 'Bruker SMART-NT (Bruker, 1998)'
_computing_data_reduction 'Bruker SAINT+ (Bruker, 1999)'
_computing_molecular_graphics
;
Ortep-3 for Windows (Farrugia, 1997) and DIAMOND (Brandenburg, 1999)
;
_computing_publication_material
;
WinGX publication routines (Farrugia, 1999) and PLATON (Spek, 2002)
;
_computing_structure_refinement 'SHELXL-97 (Sheldrick, 1997)'
_computing_structure_solution 'SHELXS-97 (Sheldrick, 1997)'
_diffrn_ambient_temperature 173(2)
_diffrn_measured_fraction_theta_full 0.992
_diffrn_measured_fraction_theta_max 0.992
_diffrn_measurement_device_type 'CCD area detector'
_diffrn_measurement_method 'phi and omega scans'
_diffrn_radiation_monochromator graphite
_diffrn_radiation_type MoK\a
_diffrn_radiation_wavelength 0.71073
_diffrn_reflns_av_R_equivalents 0.0706
_diffrn_reflns_av_unetI/netI 0.0509
_diffrn_reflns_limit_h_max 17
_diffrn_reflns_limit_h_min -9
_diffrn_reflns_limit_k_max 10
_diffrn_reflns_limit_k_min -9
_diffrn_reflns_limit_l_max 11
_diffrn_reflns_limit_l_min -11
_diffrn_reflns_number 5745
_diffrn_reflns_theta_full 28
_diffrn_reflns_theta_max 28
_diffrn_reflns_theta_min 1.58
_exptl_absorpt_coefficient_mu 18.108
_exptl_absorpt_correction_T_max 0.1321
_exptl_absorpt_correction_T_min 0.0181
_exptl_absorpt_correction_type integration
_exptl_absorpt_process_details 'Bruker XPREP (Bruker, 1999)'
_exptl_crystal_colour colourless
_exptl_crystal_density_diffrn 2.562
_exptl_crystal_density_method 'not measured'
_exptl_crystal_description rectangular
_exptl_crystal_F_000 640
_exptl_crystal_size_max 0.4
_exptl_crystal_size_mid 0.36
_exptl_crystal_size_min 0.13
_refine_diff_density_max 3.17
_refine_diff_density_min -2.656
_refine_diff_density_rms 0.299
_refine_ls_extinction_coef 0.0091(8)
_refine_ls_extinction_expression Fc^*^=kFc[1+0.001xFc^2^\l^3^/sin(2\q)]^-1/4^
_refine_ls_extinction_method SHELXL
_refine_ls_goodness_of_fit_ref 1.07
_refine_ls_hydrogen_treatment constr
_refine_ls_matrix_type full
_refine_ls_number_parameters 90
_refine_ls_number_reflns 2169
_refine_ls_number_restraints 93
_refine_ls_restrained_S_all 1.05
_refine_ls_R_factor_all 0.0459
_refine_ls_R_factor_gt 0.0409
_refine_ls_shift/su_max 0.001
_refine_ls_shift/su_mean 0
_refine_ls_structure_factor_coef Fsqd
_refine_ls_weighting_details 'calc w=1/[\s^2^(Fo^2^)+(0.0596P)^2^+7.7798P] where P=(Fo^2^+2Fc^2^)/3'
_refine_ls_weighting_scheme calc
_refine_ls_wR_factor_gt 0.1109
_refine_ls_wR_factor_ref 0.1146
_reflns_number_gt 1959
_reflns_number_total 2169
_reflns_threshold_expression >2sigma(I)
_cod_data_source_file b819455f.txt
_cod_data_source_block 3
_cod_depositor_comments
;
The following automatic conversions were performed:
'_symmetry_cell_setting' value 'Monoclinic' changed to 'monoclinic'
according to '/home/saulius/struct/CIF-dictionaries/cif_core.dic'
dictionary named 'cif_core.dic' version 2.4.1 from 2010-06-29.

Automatic conversion script
Id: cif_fix_enum 1527 2010-12-29 10:47:43Z saulius 
;
_cod_original_cell_volume 906.4(4)
_cod_original_sg_symbol_H-M P2(1)/c
_cod_database_code 7200632

loop_
_symmetry_equiv_pos_as_xyz
'x, y, z'
'-x, y+1/2, -z+1/2'
'-x, -y, -z'
'x, -y-1/2, z-1/2'

loop_
_atom_site_label
_atom_site_type_symbol
_atom_site_fract_x
_atom_site_fract_y
_atom_site_fract_z
_atom_site_U_iso_or_equiv
_atom_site_adp_type
_atom_site_occupancy
_atom_site_symmetry_multiplicity
_atom_site_calc_flag
_atom_site_refinement_flags
_atom_site_disorder_assembly
_atom_site_disorder_group
C1 C 0.7267(6) 0.9630(10) 0.9312(8) 0.0251(13) Uani 1 1 d DU A .
H1 H 0.737 0.8513 0.9846 0.03 Uiso 1 1 calc R . .
C2 C 0.6181(6) 1.0276(13) 0.9233(10) 0.0379(19) Uani 1 1 d DU . .
H2A H 0.584 0.9544 0.9847 0.045 Uiso 0.52(3) 1 calc PR A 1
H2B H 0.6212 1.143 0.9654 0.045 Uiso 0.52(3) 1 calc PR A 1
H2C H 0.5991 1.0006 1.0215 0.045 Uiso 0.48(3) 1 calc PR A 2
H2D H 0.6132 1.1501 0.906 0.045 Uiso 0.48(3) 1 calc PR A 2
C3A C 0.5600(15) 1.023(3) 0.7476(13) 0.044(4) Uani 0.52(3) 1 d PDU A 1
H3A1 H 0.4873 0.9878 0.7322 0.053 Uiso 0.52(3) 1 calc PR A 1
H3A2 H 0.5603 1.1353 0.6995 0.053 Uiso 0.52(3) 1 calc PR A 1
C3B C 0.5493(11) 0.934(4) 0.782(2) 0.045(4) Uani 0.48(3) 1 d PDU A 2
H3B1 H 0.489 1.0032 0.7267 0.054 Uiso 0.48(3) 1 calc PR A 2
H3B2 H 0.5236 0.8282 0.8164 0.054 Uiso 0.48(3) 1 calc PR A 2
C4 C 0.6175(6) 0.8971(16) 0.6729(11) 0.050(2) Uani 1 1 d DU . .
H4A H 0.6007 0.7803 0.6942 0.059 Uiso 0.52(3) 1 calc PR A 1
H4B H 0.6029 0.9143 0.5574 0.059 Uiso 0.52(3) 1 calc PR A 1
H4C H 0.6128 0.7771 0.6436 0.059 Uiso 0.48(3) 1 calc PR A 2
H4D H 0.594 0.9642 0.5749 0.059 Uiso 0.48(3) 1 calc PR A 2
C5 C 0.7291(6) 0.9419(13) 0.7600(8) 0.0335(16) Uani 1 1 d DU A .
H5A H 0.7505 1.047 0.7185 0.04 Uiso 1 1 calc R . .
H5B H 0.7772 0.8512 0.7505 0.04 Uiso 1 1 calc R . .
N1 N 0.8081(5) 1.0801(9) 1.0206(7) 0.0259(12) Uani 1 1 d U . .
H1A H 0.8047 1.0881 1.1222 0.039 Uiso 1 1 calc R A .
H1B H 0.7979 1.1829 0.9743 0.039 Uiso 1 1 calc R . .
H1C H 0.8716 1.0409 1.02 0.039 Uiso 1 1 calc R . .
Br1 Br 0.76898(6) 1.02630(10) 0.37567(9) 0.0265(2) Uani 1 1 d . . .
Br2 Br 1.00251(6) 0.68679(9) 0.69656(8) 0.0258(2) Uani 1 1 d . . .
Pb1 Pb 1 1 0.5 0.01838(17) Uani 1 2 d S . .

loop_
_atom_site_aniso_label
_atom_site_aniso_U_11
_atom_site_aniso_U_22
_atom_site_aniso_U_33
_atom_site_aniso_U_23
_atom_site_aniso_U_13
_atom_site_aniso_U_12
C1 0.030(3) 0.028(3) 0.020(3) 0.000(3) 0.012(2) -0.001(3)
C2 0.027(3) 0.059(5) 0.028(4) -0.005(3) 0.008(3) 0.002(3)
C3A 0.033(5) 0.070(10) 0.030(6) 0.003(7) 0.007(5) 0.004(7)
C3B 0.031(4) 0.068(10) 0.033(7) -0.007(7) 0.005(4) -0.004(7)
C4 0.040(4) 0.077(7) 0.029(4) -0.014(4) 0.005(3) -0.004(4)
C5 0.036(3) 0.046(5) 0.021(3) -0.003(3) 0.012(3) 0.000(4)
N1 0.028(3) 0.029(3) 0.021(3) 0.004(2) 0.008(2) 0.002(3)
Br1 0.0301(4) 0.0279(4) 0.0231(4) -0.0026(3) 0.0102(3) -0.0043(3)
Br2 0.0314(4) 0.0230(4) 0.0232(4) 0.0042(3) 0.0083(3) -0.0041(3)
Pb1 0.0239(2) 0.0173(2) 0.0146(2) 0.00044(11) 0.00662(15) 0.00072(13)

loop_
_atom_type_symbol
_atom_type_description
_atom_type_scat_dispersion_real
_atom_type_scat_dispersion_imag
_atom_type_scat_source
C C 0.0033 0.0016 'International Tables Vol C Tables 4.2.6.8 and 6.1.1.4'
H H 0 0 'International Tables Vol C Tables 4.2.6.8 and 6.1.1.4'
N N 0.0061 0.0033 'International Tables Vol C Tables 4.2.6.8 and 6.1.1.4'
Br Br -0.2901 2.4595 'International Tables Vol C Tables 4.2.6.8 and 6.1.1.4'
Pb Pb -3.3944 10.1111 'International Tables Vol C Tables 4.2.6.8 and 6.1.1.4'

loop_
_exptl_crystal_face_index_h
_exptl_crystal_face_index_k
_exptl_crystal_face_index_l
_exptl_crystal_face_perp_dist
-1 0 0 0.06
1 0 0 0.065
-1 -1 2 0.19
0 -2 -3 0.185
3 3 -2 0.16
-1 2 2 0.19

loop_
_geom_angle_atom_site_label_1
_geom_angle_atom_site_label_2
_geom_angle_atom_site_label_3
_geom_angle
_geom_angle_site_symmetry_1
_geom_angle_site_symmetry_3
_geom_angle_publ_flag
N1 C1 C5 112.2(6) . . ?
N1 C1 C2 111.3(6) . . ?
C5 C1 C2 105.9(6) . . ?
N1 C1 H1 109.1 . . ?
C5 C1 H1 109.1 . . ?
C2 C1 H1 109.1 . . ?
C3B C2 C1 103.0(9) . . ?
C3A C2 C1 104.5(8) . . ?
C3A C2 H2A 110.9 . . ?
C1 C2 H2A 110.9 . . ?
C3A C2 H2B 110.9 . . ?
C1 C2 H2B 110.9 . . ?
H2A C2 H2B 108.9 . . ?
C3B C2 H2C 111.2 . . ?
C3A C2 H2C 134.1 . . ?
C1 C2 H2C 111.2 . . ?
C3B C2 H2D 111.2 . . ?
C1 C2 H2D 111.2 . . ?
H2C C2 H2D 109.1 . . ?
C4 C3A C2 105.9(8) . . ?
C4 C3A H3A1 110.6 . . ?
C2 C3A H3A1 110.6 . . ?
C4 C3A H3A2 110.6 . . ?
C2 C3A H3A2 110.6 . . ?
H3A1 C3A H3A2 108.7 . . ?
C2 C3B C4 105.9(8) . . ?
C2 C3B H3B1 110.6 . . ?
C4 C3B H3B1 110.6 . . ?
C2 C3B H3B2 110.6 . . ?
C4 C3B H3B2 110.6 . . ?
H3B1 C3B H3B2 108.7 . . ?
C5 C4 C3A 100.0(10) . . ?
C5 C4 C3B 108.5(7) . . ?
C5 C4 H4A 111.8 . . ?
C3A C4 H4A 111.8 . . ?
C5 C4 H4B 111.8 . . ?
C3A C4 H4B 111.8 . . ?
H4A C4 H4B 109.5 . . ?
C5 C4 H4C 110 . . ?
C3B C4 H4C 110 . . ?
C5 C4 H4D 110 . . ?
C3B C4 H4D 110 . . ?
H4C C4 H4D 108.4 . . ?
C4 C5 C1 103.6(6) . . ?
C4 C5 H5A 111 . . ?
C1 C5 H5A 111 . . ?
C4 C5 H5B 111 . . ?
C1 C5 H5B 111 . . ?
H5A C5 H5B 109 . . ?
C1 N1 H1A 109.5 . . ?
C1 N1 H1B 109.5 . . ?
H1A N1 H1B 109.5 . . ?
C1 N1 H1C 109.5 . . ?
H1A N1 H1C 109.5 . . ?
H1B N1 H1C 109.5 . . ?
Pb1 Br2 Pb1 153.60(3) . 2_746 ?
Br1 Pb1 Br1 180 3_776 . ?
Br1 Pb1 Br2 96.43(2) 3_776 3_776 ?
Br1 Pb1 Br2 83.57(2) . 3_776 ?
Br1 Pb1 Br2 83.57(2) 3_776 . ?
Br1 Pb1 Br2 96.43(2) . . ?
Br2 Pb1 Br2 180.000(16) 3_776 . ?
Br1 Pb1 Br2 91.30(2) 3_776 4_575 ?
Br1 Pb1 Br2 88.70(2) . 4_575 ?
Br2 Pb1 Br2 84.592(18) 3_776 4_575 ?
Br2 Pb1 Br2 95.408(18) . 4_575 ?
Br1 Pb1 Br2 88.70(2) 3_776 2_756 ?
Br1 Pb1 Br2 91.30(2) . 2_756 ?
Br2 Pb1 Br2 95.408(18) 3_776 2_756 ?
Br2 Pb1 Br2 84.592(18) . 2_756 ?
Br2 Pb1 Br2 180 4_575 2_756 ?

loop_
_geom_bond_atom_site_label_1
_geom_bond_atom_site_label_2
_geom_bond_distance
_geom_bond_site_symmetry_2
_geom_bond_publ_flag
C1 N1 1.487(10) . ?
C1 C5 1.525(7) . ?
C1 C2 1.530(7) . ?
C1 H1 1 . ?
C2 C3B 1.525(9) . ?
C2 C3A 1.526(8) . ?
C2 H2A 0.99 . ?
C2 H2B 0.99 . ?
C2 H2C 0.99 . ?
C2 H2D 0.99 . ?
C3A C4 1.525(9) . ?
C3A H3A1 0.99 . ?
C3A H3A2 0.99 . ?
C3B C4 1.527(9) . ?
C3B H3B1 0.99 . ?
C3B H3B2 0.99 . ?
C4 C5 1.523(8) . ?
C4 H4A 0.99 . ?
C4 H4B 0.99 . ?
C4 H4C 0.99 . ?
C4 H4D 0.99 . ?
C5 H5A 0.99 . ?
C5 H5B 0.99 . ?
N1 H1A 0.91 . ?
N1 H1B 0.91 . ?
N1 H1C 0.91 . ?
Br1 Pb1 2.9959(11) . ?
Br2 Pb1 3.0360(9) . ?
Br2 Pb1 3.0671(9) 2_746 ?
Pb1 Br1 2.9959(11) 3_776 ?
Pb1 Br2 3.0360(9) 3_776 ?
Pb1 Br2 3.0671(9) 4_575 ?
Pb1 Br2 3.0671(9) 2_756 ?

loop_
_geom_hbond_atom_site_label_D
_geom_hbond_atom_site_label_H
_geom_hbond_atom_site_label_A
_geom_hbond_distance_DH
_geom_hbond_distance_HA
_geom_hbond_distance_DA
_geom_hbond_angle_DHA
_geom_hbond_site_symmetry_A
N1 H1A Br1 0.91 2.46 3.338(6) 162.3 1_556
N1 H1B Br1 0.91 2.47 3.378(7) 174 4_586
N1 H1C Br2 0.91 2.7 3.392(7) 133.6 4_576

loop_
_geom_torsion_atom_site_label_1
_geom_torsion_atom_site_label_2
_geom_torsion_atom_site_label_3
_geom_torsion_atom_site_label_4
_geom_torsion
_geom_torsion_site_symmetry_1
_geom_torsion_site_symmetry_2
_geom_torsion_site_symmetry_3
_geom_torsion_site_symmetry_4
_geom_torsion_publ_flag
N1 C1 C2 C3B 159.2(12) . . . . ?
C5 C1 C2 C3B 37.0(14) . . . . ?
N1 C1 C2 C3A 127.8(12) . . . . ?
C5 C1 C2 C3A 5.6(14) . . . . ?
C3B C2 C3A C4 -68.9(11) . . . . ?
C1 C2 C3A C4 22.2(18) . . . . ?
C3A C2 C3B C4 68.6(11) . . . . ?
C1 C2 C3B C4 -28(2) . . . . ?
C2 C3A C4 C5 -40.9(18) . . . . ?
C2 C3A C4 C3B 68.7(10) . . . . ?
C2 C3B C4 C5 9(2) . . . . ?
C2 C3B C4 C3A -68.8(11) . . . . ?
C3A C4 C5 C1 43.7(12) . . . . ?
C3B C4 C5 C1 13.4(16) . . . . ?
N1 C1 C5 C4 -152.8(8) . . . . ?
C2 C1 C5 C4 -31.2(10) . . . . ?
Pb1 Br2 Pb1 Br1 91.23(6) 2_746 . . 3_776 ?
Pb1 Br2 Pb1 Br1 -88.77(6) 2_746 . . . ?
Pb1 Br2 Pb1 Br2 -178.07(4) 2_746 . . 4_575 ?
Pb1 Br2 Pb1 Br2 1.93(4) 2_746 . . 2_756 ?
